data_7213069
loop_
_publ_author_name
'El-Gazzar, Abdel-Rahman B.A.'
'Scholten, Kirsten'
'Guo, Yiping'
'Wei\&senbach, Kerstin'
'Hitzler, Martin G.'
'Roth, Gerhard'
'Fischer, Helmut'
'Jochims, Johannes C.'

_publ_section_title
;
 Cycloadditions of 1-aza-2-azoniaallene cations to isothiocyanates
;
_journal_issue 14
_journal_name_full 'Journal of the Chemical Society, Perkin Transactions 1'
_journal_page_first 1999
_journal_paper_doi 10.1039/a902505g
_journal_year 1999
_chemical_formula_moiety 'C18 H17 Cl3 N3 S +, Sb Cl6 -'
_chemical_formula_sum 'C18 H17 Cl9 N3 S Sb'
_chemical_formula_weight 748.21
_chemical_name_systematic
; 
 ? 
;
_space_group_IT_number 14
_symmetry_cell_setting monoclinic
_symmetry_space_group_name_Hall '-P 2yn'
_symmetry_space_group_name_H-M 'P 1 21/n 1'
_atom_sites_solution_hydrogens difmap
_atom_sites_solution_primary direct
_atom_sites_solution_secondary difmap
_audit_creation_method SHELXL
_cell_angle_alpha 90.00
_cell_angle_beta 101.42(6)
_cell_angle_gamma 90.00
_cell_formula_units_Z 4
_cell_length_a 8.114(11)
_cell_length_b 26.501(11)
_cell_length_c 13.450(6)
_cell_measurement_reflns_used 26
_cell_measurement_temperature 248
_cell_measurement_theta_max 12.95
_cell_measurement_theta_min 7.11
_cell_volume 2835(4)
_computing_cell_refinement 'Siemens XSCANS'
_computing_data_collection 'Siemens XSCANS'
_computing_data_reduction 'Siemens SHELXTL'
_computing_molecular_graphics 'Siemens SHELXTL'
_computing_publication_material 'Siemens SHELXTL'
_computing_structure_refinement 'SHELXL-93 (Sheldrick, 1993)'
_computing_structure_solution 'SHELXS-86 (Sheldrick, 1990)'
_diffrn_ambient_temperature 293(2)
_diffrn_measurement_device 'Siemens P4'
_diffrn_measurement_method '\w scans'
_diffrn_radiation_monochromator graphite
_diffrn_radiation_source 'fine-focus sealed tube'
_diffrn_radiation_type MoK\a
_diffrn_radiation_wavelength 0.71073
_diffrn_reflns_av_R_equivalents 0.0253
_diffrn_reflns_av_sigmaI/netI 0.0311
_diffrn_reflns_limit_h_max 0
_diffrn_reflns_limit_h_min -10
_diffrn_reflns_limit_k_max 0
_diffrn_reflns_limit_k_min -33
_diffrn_reflns_limit_l_max 17
_diffrn_reflns_limit_l_min -16
_diffrn_reflns_number 6621
_diffrn_reflns_theta_max 27.00
_diffrn_reflns_theta_min 2.18
_diffrn_standards_interval_count 97
_diffrn_standards_number 3
_exptl_absorpt_coefficient_mu 1.909
_exptl_absorpt_correction_type empirical
_exptl_crystal_colour orange
_exptl_crystal_density_diffrn 1.753
_exptl_crystal_description block
_exptl_crystal_F_000 1464
_exptl_crystal_size_max 0.5
_exptl_crystal_size_mid 0.3
_exptl_crystal_size_min 0.3
_refine_diff_density_max 0.868
_refine_diff_density_min -0.789
_refine_diff_density_rms 0.087
_refine_ls_extinction_method none
_refine_ls_goodness_of_fit_all 1.048
_refine_ls_goodness_of_fit_obs 1.067
_refine_ls_hydrogen_treatment refall
_refine_ls_matrix_type full
_refine_ls_number_parameters 357
_refine_ls_number_reflns 6193
_refine_ls_number_restraints 0
_refine_ls_restrained_S_all 1.049
_refine_ls_restrained_S_obs 1.067
_refine_ls_R_factor_all 0.0475
_refine_ls_R_factor_obs 0.0380
_refine_ls_shift/esd_max -0.002
_refine_ls_shift/esd_mean 0.000
_refine_ls_structure_factor_coef Fsqd
_refine_ls_weighting_details 'w=1/[\s^2^(Fo^2^)+(0.0340P)^2^+5.6604P] where P=(Fo^2^+2Fc^2^)/3'
_refine_ls_weighting_scheme calc
_refine_ls_wR_factor_all 0.0973
_refine_ls_wR_factor_obs 0.0904
_reflns_number_observed 5218
_reflns_number_total 6194
_reflns_observed_criterion >2sigma(I)
_cod_data_source_file 902505gsup1.cif
_cod_data_source_block sand
_cod_depositor_comments
;
The following automatic conversions were performed:

'_symmetry_cell_setting' value 'Monoclinic' changed to 'monoclinic'
according to /home/saulius/struct/CIF-dictionaries/cif_core.dic
dictionary named 'cif_core.dic' version 2.4.2 from 2011-04-26.

Automatic conversion script
Id: cif_fix_values 1891 2012-01-12 08:04:46Z andrius 

The following automatic conversions were performed:

'_refine_ls_weighting_scheme' value 'calc
w=1/[\s^2^(Fo^2^)+(0.0340P)^2^+5.6604P] where P=(Fo^2^+2Fc^2^)/3' was
changed to 'calc'. New tag '_refine_ls_weighting_details' was
created. The value of the new tag was set to
'w=1/[\s^2^(Fo^2^)+(0.0340P)^2^+5.6604P] where P=(Fo^2^+2Fc^2^)/3'.

Automatic conversion script
Id: cif_fix_values 3143 2015-03-26 13:38:13Z robertas 
;
_cod_original_cell_volume 2835.0(43)
_cod_original_sg_symbol_H-M P2(1)/n
_cod_database_code 7213069

loop_
_symmetry_equiv_pos_as_xyz
'x, y, z'
'-x+1/2, y+1/2, -z+1/2'
'-x, -y, -z'
'x-1/2, -y-1/2, z-1/2'

loop_
_atom_site_aniso_label
_atom_site_aniso_U_11
_atom_site_aniso_U_22
_atom_site_aniso_U_33
_atom_site_aniso_U_23
_atom_site_aniso_U_13
_atom_site_aniso_U_12
S1 0.0553(6) 0.0450(5) 0.0315(4) 0.0073(4) 0.0119(4) 0.0059(4)
C1 0.045(2) 0.040(2) 0.042(2) 0.010(2) 0.011(2) 0.004(2)
C2 0.067(3) 0.083(4) 0.054(3) 0.033(3) 0.020(3) 0.030(3)
N1 0.036(2) 0.035(2) 0.037(2) 0.0081(12) 0.0095(12) 0.0057(12)
C3 0.042(2) 0.045(2) 0.042(2) 0.009(2) 0.018(2) 0.012(2)
C4 0.071(3) 0.042(2) 0.070(3) -0.001(2) 0.023(3) 0.011(2)
C5 0.044(3) 0.086(4) 0.069(3) 0.006(3) 0.027(2) 0.007(3)
N2 0.037(2) 0.0326(14) 0.0308(14) 0.0057(12) 0.0106(12) 0.0060(12)
C6 0.035(2) 0.027(2) 0.032(2) 0.0049(13) 0.0109(14) 0.0043(13)
C7 0.044(2) 0.031(2) 0.036(2) -0.0017(14) 0.011(2) 0.0012(15)
Cl1 0.0646(7) 0.0503(6) 0.0508(6) -0.0075(5) -0.0014(5) -0.0165(5)
C8 0.058(2) 0.027(2) 0.053(2) 0.004(2) 0.025(2) 0.001(2)
C9 0.058(2) 0.036(2) 0.040(2) 0.011(2) 0.024(2) 0.016(2)
Cl2 0.1066(10) 0.0525(6) 0.0478(6) 0.0231(5) 0.0365(6) 0.0273(6)
C10 0.043(2) 0.050(2) 0.031(2) 0.000(2) 0.007(2) 0.014(2)
C11 0.032(2) 0.032(2) 0.036(2) -0.0021(14) 0.0088(14) 0.0020(14)
Cl3 0.0408(5) 0.0519(6) 0.0553(6) -0.0059(5) 0.0093(4) -0.0131(4)
C12 0.040(2) 0.031(2) 0.032(2) 0.0016(13) 0.0115(14) -0.0045(14)
N3 0.045(2) 0.044(2) 0.037(2) 0.0016(13) 0.0165(14) 0.0057(14)
C13 0.040(2) 0.050(2) 0.035(2) -0.005(2) 0.012(2) 0.003(2)
C14 0.039(2) 0.059(3) 0.043(2) -0.007(2) 0.007(2) 0.008(2)
C15 0.046(2) 0.076(3) 0.057(3) -0.022(3) 0.012(2) 0.013(2)
C16 0.069(3) 0.106(5) 0.055(3) -0.015(3) 0.031(3) 0.006(3)
C17 0.105(5) 0.090(4) 0.074(4) 0.013(3) 0.059(4) 0.010(4)
C18 0.079(4) 0.062(3) 0.069(3) 0.011(3) 0.044(3) 0.011(3)
Sb1 0.04230(14) 0.02826(12) 0.03912(14) -0.00156(9) 0.01495(10) -0.00037(10)
Cl4 0.153(2) 0.0493(7) 0.0780(9) 0.0214(7) 0.0305(10) 0.0366(9)
Cl5 0.0578(7) 0.1141(12) 0.0752(8) -0.0257(8) 0.0359(6) -0.0235(7)
Cl6 0.145(2) 0.0508(7) 0.0657(8) 0.0080(6) -0.0179(9) 0.0228(8)
Cl7 0.0665(8) 0.0907(10) 0.155(2) -0.0673(11) 0.0664(10) -0.0392(8)
Cl8 0.0859(9) 0.0557(7) 0.0610(7) -0.0256(6) 0.0220(6) -0.0105(6)
Cl9 0.0601(6) 0.0447(5) 0.0436(5) -0.0083(4) 0.0142(4) -0.0046(4)

loop_
_atom_site_label
_atom_site_type_symbol
_atom_site_fract_x
_atom_site_fract_y
_atom_site_fract_z
_atom_site_U_iso_or_equiv
_atom_site_thermal_displace_type
_atom_site_occupancy
_atom_site_calc_flag
S1 S 0.74908(14) 0.35761(4) 0.43533(7) 0.0435(2) Uani 1 d
C1 C 0.8862(5) 0.33075(15) 0.3673(3) 0.0420(8) Uani 1 d
C2 C 1.0165(8) 0.2933(3) 0.4183(5) 0.067(2) Uani 1 d
H2A H 1.0313(82) 0.2999(26) 0.4717(49) 0.085(23) Uiso 1 d
H2B H 1.1237(75) 0.2979(22) 0.3919(43) 0.083(18) Uiso 1 d
H2C H 0.9392(106) 0.2562(35) 0.4236(64) 0.154(32) Uiso 1 d
N1 N 0.8566(4) 0.34242(11) 0.2711(2) 0.0359(6) Uani 1 d
C3 C 0.9386(5) 0.3214(2) 0.1870(3) 0.0416(9) Uani 1 d
H3A H 0.8817(50) 0.3407(15) 0.1263(31) 0.038(11) Uiso 1 d
C4 C 0.8886(8) 0.2662(2) 0.1676(5) 0.0597(12) Uani 1 d
H4B H 0.7653(75) 0.2626(21) 0.1493(40) 0.074(17) Uiso 1 d
H4A H 0.9447(76) 0.2475(24) 0.2220(47) 0.087(20) Uiso 1 d
H4C H 0.9401(79) 0.2555(24) 0.1082(49) 0.098(21) Uiso 1 d
C5 C 1.1265(6) 0.3317(3) 0.2076(5) 0.0641(14) Uani 1 d
H5A H 1.1914(76) 0.3081(24) 0.2606(47) 0.089(19) Uiso 1 d
H5B H 1.1656(66) 0.3234(20) 0.1459(41) 0.069(15) Uiso 1 d
H5C H 1.1429(68) 0.3637(23) 0.2355(41) 0.073(18) Uiso 1 d
N2 N 0.7130(4) 0.37289(11) 0.2412(2) 0.0328(6) Uani 1 d
C6 C 0.7022(4) 0.40532(12) 0.1543(3) 0.0308(7) Uani 1 d
C7 C 0.8016(5) 0.44919(13) 0.1592(3) 0.0368(8) Uani 1 d
Cl1 Cl 0.94211(15) 0.46265(4) 0.27173(9) 0.0570(3) Uani 1 d
C8 C 0.7929(6) 0.48068(14) 0.0755(3) 0.0443(9) Uani 1 d
H8A H 0.8642(59) 0.5090(18) 0.0832(35) 0.056(13) Uiso 1 d
C9 C 0.6812(5) 0.46780(14) -0.0136(3) 0.0424(9) Uani 1 d
Cl2 Cl 0.6715(2) 0.50637(4) -0.11946(9) 0.0661(4) Uani 1 d
C10 C 0.5789(5) 0.4252(2) -0.0216(3) 0.0412(8) Uani 1 d
H10A H 0.5054(56) 0.4146(17) -0.0820(35) 0.051(12) Uiso 1 d
C11 C 0.5903(4) 0.39386(13) 0.0631(3) 0.0332(7) Uani 1 d
Cl3 Cl 0.46832(13) 0.34016(4) 0.05643(8) 0.0494(2) Uani 1 d
C12 C 0.6333(5) 0.38647(13) 0.3217(3) 0.0339(7) Uani 1 d
N3 N 0.5065(4) 0.41483(13) 0.3082(2) 0.0410(7) Uani 1 d
C13 C 0.4173(5) 0.4256(2) 0.3878(3) 0.0410(8) Uani 1 d
C14 C 0.3551(5) 0.4744(2) 0.3948(3) 0.0473(10) Uani 1 d
H14A H 0.3839(59) 0.4976(18) 0.3500(36) 0.054(13) Uiso 1 d
C15 C 0.2624(6) 0.4861(2) 0.4684(4) 0.0596(13) Uani 1 d
H15A H 0.2211(69) 0.5185(22) 0.4718(41) 0.076(17) Uiso 1 d
C16 C 0.2322(7) 0.4492(3) 0.5361(4) 0.074(2) Uani 1 d
H16A H 0.1680(69) 0.4568(21) 0.5881(42) 0.078(17) Uiso 1 d
C17 C 0.2912(9) 0.4001(3) 0.5288(5) 0.084(2) Uani 1 d
H17A H 0.2850(75) 0.3767(24) 0.5764(46) 0.089(20) Uiso 1 d
C18 C 0.3828(7) 0.3880(2) 0.4544(4) 0.0658(14) Uani 1 d
H18A H 0.4262(68) 0.3563(22) 0.4492(40) 0.072(16) Uiso 1 d
Sb1 Sb -0.03611(3) 0.336345(9) -0.18869(2) 0.03561(8) Uani 1 d
Cl4 Cl 0.0759(3) 0.26586(5) -0.08679(12) 0.0923(5) Uani 1 d
Cl5 Cl 0.2364(2) 0.35078(7) -0.22279(11) 0.0792(4) Uani 1 d
Cl6 Cl -0.1416(3) 0.40584(5) -0.29149(11) 0.0926(6) Uani 1 d
Cl7 Cl -0.3019(2) 0.32079(6) -0.1495(2) 0.0978(6) Uani 1 d
Cl8 Cl -0.1035(2) 0.28166(5) -0.33275(10) 0.0665(3) Uani 1 d
Cl9 Cl 0.02846(14) 0.39005(4) -0.04410(8) 0.0489(2) Uani 1 d

loop_
_atom_type_symbol
_atom_type_description
_atom_type_scat_dispersion_real
_atom_type_scat_dispersion_imag
_atom_type_scat_source
C C 0.0033 0.0016 'International Tables Vol C Tables 4.2.6.8 and 6.1.1.4'
H H 0.0000 0.0000 'International Tables Vol C Tables 4.2.6.8 and 6.1.1.4'
N N 0.0061 0.0033 'International Tables Vol C Tables 4.2.6.8 and 6.1.1.4'
S S 0.1246 0.1234 'International Tables Vol C Tables 4.2.6.8 and 6.1.1.4'
Cl Cl 0.1484 0.1585 'International Tables Vol C Tables 4.2.6.8 and 6.1.1.4'
Sb Sb -0.5866 1.5461 'International Tables Vol C Tables 4.2.6.8 and 6.1.1.4'

loop_
_geom_angle_atom_site_label_1
_geom_angle_atom_site_label_2
_geom_angle_atom_site_label_3
_geom_angle
C1 S1 C12 90.5(2)
N1 C1 C2 125.4(4)
N1 C1 S1 114.6(3)
C2 C1 S1 119.8(3)
C1 N1 N2 113.5(3)
C1 N1 C3 128.8(3)
N2 N1 C3 117.0(3)
C5 C3 N1 111.6(4)
C5 C3 C4 115.2(4)
N1 C3 C4 109.6(3)
N1 N2 C12 113.9(3)
N1 N2 C6 119.2(3)
C12 N2 C6 120.4(3)
C11 C6 C7 118.9(3)
C11 C6 N2 120.3(3)
C7 C6 N2 120.8(3)
C8 C7 C6 121.3(4)
C8 C7 Cl1 120.0(3)
C6 C7 Cl1 118.7(3)
C7 C8 C9 118.0(4)
C10 C9 C8 122.7(3)
C10 C9 Cl2 118.9(3)
C8 C9 Cl2 118.4(3)
C9 C10 C11 118.5(4)
C10 C11 C6 120.6(3)
C10 C11 Cl3 120.2(3)
C6 C11 Cl3 119.2(3)
N3 C12 N2 121.8(3)
N3 C12 S1 130.6(3)
N2 C12 S1 107.6(3)
C12 N3 C13 122.0(3)
C14 C13 C18 119.5(4)
C14 C13 N3 118.4(4)
C18 C13 N3 122.0(4)
C15 C14 C13 120.6(5)
C16 C15 C14 119.9(5)
C15 C16 C17 120.1(5)
C18 C17 C16 120.2(6)
C17 C18 C13 119.7(5)
Cl7 Sb1 Cl6 91.47(9)
Cl7 Sb1 Cl5 178.03(7)
Cl6 Sb1 Cl5 90.27(9)
Cl7 Sb1 Cl9 89.14(6)
Cl6 Sb1 Cl9 90.44(6)
Cl5 Sb1 Cl9 89.93(6)
Cl7 Sb1 Cl4 89.77(9)
Cl6 Sb1 Cl4 178.65(7)
Cl5 Sb1 Cl4 88.49(9)
Cl9 Sb1 Cl4 90.09(6)
Cl7 Sb1 Cl8 90.15(7)
Cl6 Sb1 Cl8 89.99(6)
Cl5 Sb1 Cl8 90.77(7)
Cl9 Sb1 Cl8 179.17(4)
Cl4 Sb1 Cl8 89.49(7)

loop_
_geom_bond_atom_site_label_1
_geom_bond_atom_site_label_2
_geom_bond_distance
S1 C1 1.727(4)
S1 C12 1.799(4)
C1 N1 1.306(5)
C1 C2 1.512(6)
N1 N2 1.409(4)
N1 C3 1.527(5)
C3 C5 1.520(7)
C3 C4 1.528(6)
N2 C12 1.413(4)
N2 C6 1.440(4)
C6 C11 1.407(5)
C6 C7 1.409(5)
C7 C8 1.392(5)
C7 Cl1 1.742(4)
C8 C9 1.395(6)
C9 C10 1.393(6)
C9 Cl2 1.741(4)
C10 C11 1.397(5)
C11 Cl3 1.726(4)
C12 N3 1.258(5)
N3 C13 1.435(5)
C13 C14 1.398(6)
C13 C18 1.405(6)
C14 C15 1.391(6)
C15 C16 1.390(8)
C16 C17 1.397(9)
C17 C18 1.396(7)
Sb1 Cl7 2.356(3)
Sb1 Cl6 2.360(2)
Sb1 Cl5 2.376(3)
Sb1 Cl9 2.3829(13)
Sb1 Cl4 2.388(2)
Sb1 Cl8 2.3946(14)

loop_
_geom_torsion_atom_site_label_1
_geom_torsion_atom_site_label_2
_geom_torsion_atom_site_label_3
_geom_torsion_atom_site_label_4
_geom_torsion
C12 S1 C1 N1 1.9(3)
C12 S1 C1 C2 -172.8(4)
C2 C1 N1 N2 171.6(5)
S1 C1 N1 N2 -2.8(4)
C2 C1 N1 C3 1.7(7)
S1 C1 N1 C3 -172.7(3)
C1 N1 C3 C5 -61.1(6)
N2 N1 C3 C5 129.4(4)
C1 N1 C3 C4 67.8(5)
N2 N1 C3 C4 -101.8(4)
C1 N1 N2 C12 2.4(4)
C3 N1 N2 C12 173.5(3)
C1 N1 N2 C6 154.3(3)
C3 N1 N2 C6 -34.6(4)
N1 N2 C6 C11 108.1(4)
C12 N2 C6 C11 -101.9(4)
N1 N2 C6 C7 -72.6(4)
C12 N2 C6 C7 77.5(4)
C11 C6 C7 C8 -1.0(5)
N2 C6 C7 C8 179.6(3)
C11 C6 C7 Cl1 -179.1(3)
N2 C6 C7 Cl1 1.6(5)
C6 C7 C8 C9 0.6(6)
Cl1 C7 C8 C9 178.6(3)
C7 C8 C9 C10 0.3(6)
C7 C8 C9 Cl2 -179.0(3)
C8 C9 C10 C11 -0.7(6)
Cl2 C9 C10 C11 178.6(3)
C9 C10 C11 C6 0.2(5)
C9 C10 C11 Cl3 -179.1(3)
C7 C6 C11 C10 0.6(5)
N2 C6 C11 C10 179.9(3)
C7 C6 C11 Cl3 179.9(3)
N2 C6 C11 Cl3 -0.7(4)
N1 N2 C12 N3 177.8(3)
C6 N2 C12 N3 26.2(5)
N1 N2 C12 S1 -0.9(3)
C6 N2 C12 S1 -152.5(3)
C1 S1 C12 N3 -179.0(4)
C1 S1 C12 N2 -0.5(3)
N2 C12 N3 C13 175.1(3)
S1 C12 N3 C13 -6.6(6)
C12 N3 C13 C14 141.9(4)
C12 N3 C13 C18 -41.9(6)
C18 C13 C14 C15 1.3(7)
N3 C13 C14 C15 177.6(4)
C13 C14 C15 C16 0.5(7)
C14 C15 C16 C17 -1.6(9)
C15 C16 C17 C18 1.0(10)
C16 C17 C18 C13 0.8(10)
C14 C13 C18 C17 -1.9(8)
N3 C13 C18 C17 -178.1(5)
